data_7061531
loop_
_publ_author_name
'Yan, Li'
'Li, Zhongkui'
'Xiong, Yan'
'Zhong, Xue'
'Peng, Shaochun'
'Li, Hui'

_publ_section_title
;
 Zinc(ii) Schiff base complexes as dual probes for the detection of NH4+
 and HPO42&#x2212; ions
;
_journal_issue 27
_journal_name_full 'New Journal of Chemistry'
_journal_page_first 12910
_journal_page_last 12917
_journal_paper_doi 10.1039/D2NJ01686A
_journal_volume 46
_journal_year 2022
_chemical_absolute_configuration ad
_chemical_formula_moiety 'C30 H24 Cl2 N4 O6 Zn2'
_chemical_formula_sum 'C30 H24 Cl2 N4 O6 Zn2'
_chemical_formula_weight 738.17
_space_group_crystal_system monoclinic
_space_group_IT_number 5
_space_group_name_Hall 'I 2y'
_space_group_name_H-M_alt 'I 1 2 1'
_atom_sites_solution_hydrogens geom
_audit_creation_date 2022-04-28
_audit_creation_method
;
Olex2 1.5
(compiled 2021.08.20 svn.r13c46975 for OlexSys, GUI svn.r6405)
;
_audit_update_record
;
2022-04-29 deposited with the CCDC.	2022-05-19 downloaded from the CCDC.
;
_cell_angle_alpha 90
_cell_angle_beta 90.606(7)
_cell_angle_gamma 90
_cell_formula_units_Z 4
_cell_length_a 15.9066(13)
_cell_length_b 13.5695(11)
_cell_length_c 15.9528(15)
_cell_measurement_reflns_used 5237
_cell_measurement_temperature 296(2)
_cell_measurement_theta_max 22.593
_cell_measurement_theta_min 2.554
_cell_volume 3443.1(5)
_computing_cell_refinement 'SAINT v8.34A (Bruker, 2013)'
_computing_data_collection 'Bruker APEX2'
_computing_data_reduction 'SAINT v8.34A (Bruker, 2013)'
_computing_molecular_graphics 'Olex2 1.5 (Dolomanov et al., 2009)'
_computing_publication_material 'Olex2 1.5 (Dolomanov et al., 2009)'
_computing_structure_refinement 'SHELXL 2018/3 (Sheldrick, 2015)'
_computing_structure_solution 'SHELXS-97 (Sheldrick 2008)'
_diffrn_ambient_temperature 296.15
_diffrn_measured_fraction_theta_full 0.998
_diffrn_measured_fraction_theta_max 0.998
_diffrn_measurement_device_type 'Bruker APEX-II CCD'
_diffrn_measurement_method '\f and \w scans'
_diffrn_radiation_type MoK\a
_diffrn_radiation_wavelength 0.71073
_diffrn_reflns_av_R_equivalents 0.1288
_diffrn_reflns_av_unetI/netI 0.1012
_diffrn_reflns_Laue_measured_fraction_full 0.998
_diffrn_reflns_Laue_measured_fraction_max 0.998
_diffrn_reflns_limit_h_max 18
_diffrn_reflns_limit_h_min -18
_diffrn_reflns_limit_k_max 15
_diffrn_reflns_limit_k_min -15
_diffrn_reflns_limit_l_max 18
_diffrn_reflns_limit_l_min -18
_diffrn_reflns_number 16613
_diffrn_reflns_point_group_measured_fraction_full 0.997
_diffrn_reflns_point_group_measured_fraction_max 0.997
_diffrn_reflns_theta_full 24.742
_diffrn_reflns_theta_max 24.742
_diffrn_reflns_theta_min 1.798
_diffrn_source_current 35.0
_diffrn_source_power 1.575
_diffrn_source_voltage 45.0
_diffrn_standards_number 0
_exptl_absorpt_coefficient_mu 1.593
_exptl_absorpt_correction_T_max 1.000
_exptl_absorpt_correction_T_min 0.7961
_exptl_absorpt_correction_type multi-scan
_exptl_crystal_colour yellow
_exptl_crystal_colour_primary yellow
_exptl_crystal_density_diffrn 1.424
_exptl_crystal_description cube
_exptl_crystal_F_000 1496
_exptl_crystal_size_max 0.3
_exptl_crystal_size_mid 0.2
_exptl_crystal_size_min 0.1
_refine_diff_density_max 0.436
_refine_diff_density_min -0.445
_refine_diff_density_rms 0.081
_refine_ls_abs_structure_details
;
 Refined as an inversion twin.
;
_refine_ls_abs_structure_Flack 0.01(2)
_refine_ls_extinction_method none
_refine_ls_goodness_of_fit_ref 0.999
_refine_ls_hydrogen_treatment constr
_refine_ls_matrix_type full
_refine_ls_number_parameters 398
_refine_ls_number_reflns 5903
_refine_ls_number_restraints 1
_refine_ls_restrained_S_all 0.999
_refine_ls_R_factor_all 0.0578
_refine_ls_R_factor_gt 0.0470
_refine_ls_shift/su_max 0.033
_refine_ls_shift/su_mean 0.001
_refine_ls_structure_factor_coef Fsqd
_refine_ls_weighting_details 'w=1/[\s^2^(Fo^2^)+(0.0573P)^2^] where P=(Fo^2^+2Fc^2^)/3'
_refine_ls_weighting_scheme calc
_refine_ls_wR_factor_gt 0.1160
_refine_ls_wR_factor_ref 0.1195
_reflns_Friedel_coverage 0.909
_reflns_Friedel_fraction_full 0.996
_reflns_Friedel_fraction_max 0.996
_reflns_number_gt 4925
_reflns_number_total 5903
_reflns_threshold_expression 'I > 2\s(I)'
_cod_data_source_file d2nj01686a2.cif
_cod_data_source_block 1_CCDC2
_cod_depositor_comments
;
The following automatic conversions were performed:

data item '_exptl_absorpt_correction_type' value 'Multi-scan' was
changed to 'multi-scan' in accordance with the
/home/data/users/saulius/crontab/automatic-downloads/rss-feeds/RSC/lib/dictionaries/cif_core.dic
dictionary named 'cif_core.dic' version 2.4.2 last updated on
2011-04-26.

Automatic conversion script
Id: cif_fix_values 7556 2019-12-06 15:28:31Z antanas 

 Adding full bibliography for 7061529--7061531.cif.
;
_cod_database_code 7061531
_shelx_shelxl_version_number 2018/3
_shelx_space_group_comment
;
The symmetry employed for this shelxl refinement is uniquely defined
by the following loop, which should always be used as a source of
symmetry information in preference to the above space-group names.
They are only intended as comments.
;
_shelx_estimated_absorpt_t_max 0.857
_shelx_estimated_absorpt_t_min 0.647
_olex2_refinement_description
;
1. Twinned data refinement
 Scales: 0.99(2)
 0.01(2)
2. Fixed Uiso
 At 1.2 times of:
  All C(H) groups
 At 1.5 times of:
  All C(H,H,H) groups
3.a Ternary CH refined with riding coordinates:
 C22(H22), C8(H8)
3.b Me refined with riding coordinates:
 C23(H23A,H23B,H23C), C10(H10A,H10B,H10C)
3.c Aromatic/amide H refined with riding coordinates:
 C1(H1), C14(H14), C7(H7), C15(H15), C3(H3), C21(H21), C12(H12), C27(H27),
 C4(H4), C26(H26), C16(H16), C29(H29), C18(H18), C19(H19), C11(H11), C30(H30)
;
_smtbx_masks_void_probe_radius 1.2
_smtbx_masks_void_truncation_radius 1.2
_olex2_submission_special_instructions 'No special instructions were received'

loop_
_space_group_symop_operation_xyz
'x, y, z'
'-x, y, -z'
'x+1/2, y+1/2, z+1/2'
'-x+1/2, y+1/2, -z+1/2'

loop_
_atom_site_label
_atom_site_type_symbol
_atom_site_fract_x
_atom_site_fract_y
_atom_site_fract_z
_atom_site_U_iso_or_equiv
_atom_site_adp_type
_atom_site_occupancy
_atom_site_site_symmetry_order
_atom_site_calc_flag
_atom_site_refinement_flags_posn
_atom_site_refinement_flags_adp
_atom_site_refinement_flags_occupancy
_atom_site_disorder_assembly
_atom_site_disorder_group
Zn1 Zn 0.61522(6) 0.95215(6) 0.32941(6) 0.0310(3) Uani 1 1 d . . . . .
Zn2 Zn 0.32272(5) 1.01960(7) 0.38299(5) 0.0323(3) Uani 1 1 d . . . . .
Cl1 Cl 1.01974(14) 1.0103(2) 0.17747(16) 0.0624(7) Uani 1 1 d . . . . .
Cl2 Cl 0.82160(19) 0.9800(3) 1.02728(15) 0.0804(10) Uani 1 1 d . . . . .
O2 O 0.4904(3) 0.9970(4) 0.3585(3) 0.0365(14) Uani 1 1 d . . . . .
O5 O 0.6499(3) 0.9715(4) 0.4935(3) 0.0362(14) Uani 1 1 d . . . . .
O1 O 0.7376(3) 0.9390(5) 0.3012(4) 0.0412(14) Uani 1 1 d . . . . .
O4 O 0.7015(4) 1.0356(5) 0.7389(3) 0.0487(16) Uani 1 1 d . . . . .
O3 O 0.4128(3) 1.1228(4) 0.3913(4) 0.0405(14) Uani 1 1 d . . . . .
O6 O 0.6219(3) 0.8415(4) 0.4139(3) 0.0369(13) Uani 1 1 d . . . . .
N2 N 0.5702(4) 0.9019(5) 0.2104(4) 0.0342(16) Uani 1 1 d . . . . .
N4 N 0.2080(4) 1.0790(6) 0.4241(4) 0.0380(17) Uani 1 1 d . . . . .
N1 N 0.6272(4) 1.1037(5) 0.3344(5) 0.0341(18) Uani 1 1 d . . . . .
C1 C 0.8682(5) 0.9821(6) 0.2450(5) 0.038(2) Uani 1 1 d . . . . .
H1 H 0.886739 0.917397 0.250589 0.045 Uiso 1 1 calc R U . . .
N3 N 0.6893(5) 0.8700(6) 0.6286(4) 0.0395(19) Uani 1 1 d . . . . .
C24 C 0.7337(5) 0.9701(7) 0.7901(5) 0.042(2) Uani 1 1 d . . . . .
C6 C 0.7860(4) 1.0073(6) 0.2726(4) 0.0298(17) Uani 1 1 d . . . . .
C28 C 0.0454(5) 1.1055(7) 0.4831(5) 0.037(2) Uani 1 1 d . . . . .
C13 C 0.5138(5) 0.8790(7) 0.0449(5) 0.037(2) Uani 1 1 d . . . . .
C14 C 0.4619(6) 0.8749(8) 0.1119(5) 0.049(3) Uani 1 1 d . . . . .
H14 H 0.404891 0.863578 0.102960 0.058 Uiso 1 1 calc R U . . .
C9 C 0.4796(5) 1.0848(6) 0.3736(5) 0.035(2) Uani 1 1 d . . . . .
C7 C 0.6877(5) 1.1500(6) 0.3009(5) 0.039(2) Uani 1 1 d . . . . .
H7 H 0.682046 1.218189 0.298341 0.047 Uiso 1 1 calc R U . . .
C15 C 0.4910(6) 0.8867(8) 0.1917(5) 0.051(3) Uani 1 1 d . . . . .
H15 H 0.452656 0.883942 0.235261 0.061 Uiso 1 1 calc R U . . .
C3 C 0.8979(5) 1.1460(7) 0.2009(6) 0.049(2) Uani 1 1 d . . . . .
H3 H 0.934165 1.190198 0.175243 0.059 Uiso 1 1 calc R U . . .
C21 C 0.7241(5) 0.8259(7) 0.6916(5) 0.042(2) Uani 1 1 d . . . . .
H21 H 0.736251 0.759308 0.685096 0.050 Uiso 1 1 calc R U . . .
C2 C 0.9195(5) 1.0498(7) 0.2112(5) 0.044(2) Uani 1 1 d . . . . .
C12 C 0.6001(6) 0.8874(9) 0.0624(5) 0.056(3) Uani 1 1 d . . . . .
H12 H 0.639324 0.884005 0.019630 0.068 Uiso 1 1 calc R U . . .
C5 C 0.7649(5) 1.1099(6) 0.2662(5) 0.037(2) Uani 1 1 d . . . . .
C27 C 0.1136(6) 1.1088(9) 0.5347(6) 0.056(3) Uani 1 1 d . . . . .
H27 H 0.106316 1.123707 0.591105 0.067 Uiso 1 1 calc R U . . .
C4 C 0.8212(6) 1.1755(7) 0.2294(6) 0.054(3) Uani 1 1 d . . . . .
H4 H 0.805998 1.241412 0.224187 0.064 Uiso 1 1 calc R U . . .
C26 C 0.1898(6) 1.0915(8) 0.5071(6) 0.055(3) Uani 1 1 d . . . . .
H26 H 0.233605 1.087626 0.545943 0.066 Uiso 1 1 calc R U . . .
C16 C 0.7557(5) 1.0028(8) 0.8726(5) 0.050(2) Uani 1 1 d . . . . .
H16 H 0.745846 1.067606 0.888634 0.059 Uiso 1 1 calc R U . . .
C29 C 0.0605(5) 1.0975(10) 0.4009(6) 0.068(4) Uani 1 1 d . . . . .
H29 H 0.016681 1.102663 0.362087 0.081 Uiso 1 1 calc R U . . .
C23 C 0.5900(6) 0.7437(8) 0.5768(6) 0.057(3) Uani 1 1 d . . . . .
H23A H 0.574637 0.704360 0.529019 0.085 Uiso 1 1 calc R U . . .
H23B H 0.605028 0.701314 0.622785 0.085 Uiso 1 1 calc R U . . .
H23C H 0.543383 0.784380 0.592352 0.085 Uiso 1 1 calc R U . . .
C22 C 0.6667(5) 0.8104(7) 0.5544(5) 0.040(2) Uani 1 1 d . . . . .
H22 H 0.714573 0.769364 0.538052 0.048 Uiso 1 1 calc R U . . .
C25 C 0.6434(5) 0.8813(7) 0.4831(5) 0.037(2) Uani 1 1 d . . . . .
C18 C 0.8051(7) 0.8387(9) 0.9106(6) 0.061(3) Uani 1 1 d . . . . .
H18 H 0.827309 0.795321 0.950186 0.073 Uiso 1 1 calc R U . . .
C17 C 0.7925(5) 0.9357(9) 0.9291(5) 0.054(3) Uani 1 1 d . . . . .
C19 C 0.7837(7) 0.8072(8) 0.8308(6) 0.058(3) Uani 1 1 d . . . . .
H19 H 0.794700 0.742181 0.816294 0.069 Uiso 1 1 calc R U . . .
C20 C 0.7458(6) 0.8696(7) 0.7704(5) 0.042(2) Uani 1 1 d . . . . .
C11 C 0.6261(6) 0.9011(9) 0.1466(6) 0.057(3) Uani 1 1 d . . . . .
H11 H 0.682931 0.909867 0.158674 0.069 Uiso 1 1 calc R U . . .
C30 C 0.1430(6) 1.0814(10) 0.3740(6) 0.067(3) Uani 1 1 d . . . . .
H30 H 0.151715 1.071908 0.317004 0.080 Uiso 1 1 calc R U . . .
C8 C 0.5614(6) 1.1517(7) 0.3765(7) 0.058(3) Uani 1 1 d . . . . .
H8 H 0.578991 1.150057 0.435512 0.070 Uiso 1 1 calc R U . . .
C10 C 0.5445(9) 1.2553(9) 0.3606(10) 0.114(6) Uani 1 1 d . . . . .
H10A H 0.498071 1.276394 0.394037 0.171 Uiso 1 1 calc R U . . .
H10B H 0.593426 1.293446 0.374856 0.171 Uiso 1 1 calc R U . . .
H10C H 0.530960 1.264402 0.302311 0.171 Uiso 1 1 calc R U . . .

loop_
_atom_site_aniso_label
_atom_site_aniso_U_11
_atom_site_aniso_U_22
_atom_site_aniso_U_33
_atom_site_aniso_U_23
_atom_site_aniso_U_13
_atom_site_aniso_U_12
Zn1 0.0280(5) 0.0333(5) 0.0319(5) 0.0006(5) 0.0042(4) -0.0044(5)
Zn2 0.0288(5) 0.0357(5) 0.0324(5) -0.0026(5) 0.0005(4) -0.0018(5)
Cl1 0.0368(12) 0.0714(17) 0.0796(17) -0.0044(16) 0.0228(11) -0.0055(13)
Cl2 0.0817(19) 0.120(3) 0.0395(13) -0.0039(14) -0.0177(13) -0.0095(18)
O2 0.025(3) 0.039(4) 0.045(3) -0.006(3) 0.004(2) -0.008(2)
O5 0.048(3) 0.031(4) 0.029(3) 0.005(2) -0.005(2) -0.002(3)
O1 0.026(3) 0.039(4) 0.059(4) 0.009(3) 0.008(3) -0.002(3)
O4 0.070(4) 0.043(4) 0.033(3) 0.001(3) -0.007(3) 0.014(3)
O3 0.020(3) 0.045(4) 0.056(4) -0.006(3) 0.005(3) 0.001(3)
O6 0.041(3) 0.039(3) 0.030(3) -0.003(3) 0.002(3) -0.004(3)
N2 0.028(4) 0.049(4) 0.026(4) 0.001(3) 0.009(3) -0.001(3)
N4 0.023(4) 0.048(4) 0.043(4) 0.000(3) 0.006(3) 0.002(3)
N1 0.016(4) 0.034(4) 0.053(5) -0.002(3) 0.011(3) -0.002(3)
C1 0.038(5) 0.041(5) 0.034(4) -0.002(4) 0.003(4) 0.001(4)
N3 0.043(5) 0.043(5) 0.032(4) 0.012(3) -0.001(4) 0.001(4)
C24 0.030(4) 0.053(6) 0.043(5) 0.009(4) 0.000(4) 0.001(4)
C6 0.025(4) 0.037(5) 0.027(4) -0.001(4) -0.002(3) -0.009(4)
C28 0.021(4) 0.050(5) 0.041(5) 0.003(4) -0.010(4) 0.004(4)
C13 0.029(5) 0.044(5) 0.038(5) -0.003(4) -0.005(4) 0.001(4)
C14 0.031(5) 0.088(8) 0.028(5) -0.010(5) 0.010(4) -0.014(5)
C9 0.036(5) 0.037(5) 0.031(4) -0.006(4) 0.005(4) -0.009(4)
C7 0.034(5) 0.029(5) 0.055(6) 0.005(4) -0.001(4) 0.000(4)
C15 0.039(5) 0.087(8) 0.027(5) -0.006(5) 0.013(4) -0.011(5)
C3 0.027(5) 0.052(6) 0.068(7) 0.020(5) 0.018(4) -0.007(4)
C21 0.045(5) 0.040(5) 0.041(5) 0.005(4) 0.004(4) 0.005(4)
C2 0.028(4) 0.071(8) 0.035(5) 0.000(4) 0.009(4) -0.007(4)
C12 0.037(6) 0.101(9) 0.032(5) -0.003(5) 0.017(4) 0.003(6)
C5 0.028(5) 0.043(5) 0.038(5) 0.007(4) 0.005(4) -0.011(4)
C27 0.036(5) 0.087(8) 0.046(5) -0.013(5) -0.001(4) 0.000(5)
C4 0.052(6) 0.042(6) 0.068(7) 0.022(5) 0.015(5) 0.000(5)
C26 0.034(5) 0.084(8) 0.045(6) -0.019(5) -0.007(4) 0.008(5)
C16 0.048(5) 0.061(7) 0.039(5) -0.002(5) -0.001(4) 0.007(5)
C29 0.022(5) 0.147(12) 0.034(5) 0.001(6) 0.003(4) 0.008(6)
C23 0.053(6) 0.054(6) 0.062(7) 0.012(5) -0.004(5) -0.012(5)
C22 0.041(5) 0.047(5) 0.033(5) 0.000(4) 0.003(4) -0.002(4)
C25 0.030(5) 0.046(6) 0.036(5) 0.004(4) 0.003(4) -0.001(4)
C18 0.063(7) 0.082(8) 0.038(6) 0.017(5) -0.008(5) 0.020(6)
C17 0.037(5) 0.095(9) 0.030(5) 0.004(6) -0.004(4) 0.001(6)
C19 0.077(8) 0.045(6) 0.051(6) 0.003(5) -0.013(5) 0.011(5)
C20 0.042(5) 0.054(6) 0.030(5) 0.012(4) -0.001(4) 0.007(4)
C11 0.040(6) 0.091(8) 0.040(5) -0.006(5) -0.015(5) 0.003(5)
C30 0.040(6) 0.132(11) 0.028(5) 0.012(6) -0.007(4) 0.016(6)
C8 0.056(6) 0.035(5) 0.084(8) -0.011(5) 0.022(6) -0.006(5)
C10 0.112(11) 0.040(7) 0.191(16) -0.002(9) 0.052(11) -0.012(8)

loop_
_atom_type_symbol
_atom_type_description
_atom_type_scat_dispersion_real
_atom_type_scat_dispersion_imag
_atom_type_scat_source
C C 0.0033 0.0016 'International Tables Vol C Tables 4.2.6.8 and 6.1.1.4'
H H 0.0000 0.0000 'International Tables Vol C Tables 4.2.6.8 and 6.1.1.4'
Cl Cl 0.1484 0.1585 'International Tables Vol C Tables 4.2.6.8 and 6.1.1.4'
N N 0.0061 0.0033 'International Tables Vol C Tables 4.2.6.8 and 6.1.1.4'
O O 0.0106 0.0060 'International Tables Vol C Tables 4.2.6.8 and 6.1.1.4'
Zn Zn 0.2839 1.4301 'International Tables Vol C Tables 4.2.6.8 and 6.1.1.4'

loop_
_geom_angle_atom_site_label_1
_geom_angle_atom_site_label_2
_geom_angle_atom_site_label_3
_geom_angle
_geom_angle_site_symmetry_1
_geom_angle_site_symmetry_3
_geom_angle_publ_flag
O2 Zn1 N2 88.9(2) . . ?
O1 Zn1 O2 168.5(2) . . ?
O1 Zn1 O6 92.3(2) . . ?
O1 Zn1 N2 95.1(2) . . ?
O1 Zn1 N1 90.5(3) . . ?
O6 Zn1 O2 96.3(2) . . ?
O6 Zn1 N2 111.8(2) . . ?
O6 Zn1 N1 135.2(3) . . ?
N1 Zn1 O2 78.1(2) . . ?
N1 Zn1 N2 112.5(3) . . ?
O4 Zn2 O5 168.2(2) 2_656 2_656 ?
O4 Zn2 O3 96.8(2) 2_656 . ?
O4 Zn2 N4 95.9(3) 2_656 . ?
O4 Zn2 N3 90.1(3) 2_656 2_656 ?
O3 Zn2 O5 90.8(2) . 2_656 ?
O3 Zn2 N4 109.5(3) . . ?
O3 Zn2 N3 139.8(3) . 2_656 ?
N4 Zn2 O5 89.9(2) . 2_656 ?
N3 Zn2 O5 78.2(2) 2_656 2_656 ?
N3 Zn2 N4 109.1(3) 2_656 . ?
C9 O2 Zn1 116.8(5) . . ?
C25 O5 Zn2 116.5(5) . 2_656 ?
C6 O1 Zn1 126.7(5) . . ?
C24 O4 Zn2 127.4(6) . 2_656 ?
C9 O3 Zn2 108.4(5) . . ?
C25 O6 Zn1 106.0(5) . . ?
C15 N2 Zn1 124.4(6) . . ?
C15 N2 C11 117.7(7) . . ?
C11 N2 Zn1 116.9(6) . . ?
C26 N4 Zn2 122.8(6) . . ?
C30 N4 Zn2 120.3(6) . . ?
C30 N4 C26 114.6(8) . . ?
C7 N1 Zn1 123.1(6) . . ?
C7 N1 C8 122.7(8) . . ?
C8 N1 Zn1 114.2(5) . . ?
C6 C1 H1 119.3 . . ?
C2 C1 H1 119.3 . . ?
C2 C1 C6 121.4(8) . . ?
C21 N3 Zn2 124.7(7) . 2_656 ?
C21 N3 C22 118.0(8) . . ?
C22 N3 Zn2 116.7(5) . 2_656 ?
O4 C24 C16 117.1(8) . . ?
O4 C24 C20 124.7(8) . . ?
C20 C24 C16 118.2(8) . . ?
O1 C6 C1 119.2(8) . . ?
O1 C6 C5 125.6(7) . . ?
C1 C6 C5 115.2(7) . . ?
C27 C28 C28 122.1(10) . 2_556 ?
C29 C28 C28 121.3(9) . 2_556 ?
C29 C28 C27 116.5(8) . . ?
C14 C13 C13 125.4(9) . 2_655 ?
C14 C13 C12 116.7(8) . . ?
C12 C13 C13 117.9(9) . 2_655 ?
C13 C14 H14 119.1 . . ?
C13 C14 C15 121.9(8) . . ?
C15 C14 H14 119.1 . . ?
O2 C9 C8 116.4(7) . . ?
O3 C9 O2 125.4(8) . . ?
O3 C9 C8 118.0(8) . . ?
N1 C7 H7 115.9 . . ?
N1 C7 C5 128.2(8) . . ?
C5 C7 H7 115.9 . . ?
N2 C15 C14 123.3(8) . . ?
N2 C15 H15 118.4 . . ?
C14 C15 H15 118.4 . . ?
C2 C3 H3 121.1 . . ?
C2 C3 C4 117.8(8) . . ?
C4 C3 H3 121.1 . . ?
N3 C21 H21 116.9 . . ?
N3 C21 C20 126.2(9) . . ?
C20 C21 H21 116.9 . . ?
C1 C2 Cl1 117.8(7) . . ?
C1 C2 C3 123.5(8) . . ?
C3 C2 Cl1 118.7(7) . . ?
C13 C12 H12 120.8 . . ?
C13 C12 C11 118.3(8) . . ?
C11 C12 H12 120.8 . . ?
C6 C5 C7 122.2(7) . . ?
C4 C5 C6 119.9(8) . . ?
C4 C5 C7 117.9(8) . . ?
C28 C27 H27 119.2 . . ?
C26 C27 C28 121.6(9) . . ?
C26 C27 H27 119.2 . . ?
C3 C4 C5 122.1(9) . . ?
C3 C4 H4 118.9 . . ?
C5 C4 H4 118.9 . . ?
N4 C26 H26 118.2 . . ?
C27 C26 N4 123.5(8) . . ?
C27 C26 H26 118.2 . . ?
C24 C16 H16 120.4 . . ?
C17 C16 C24 119.1(10) . . ?
C17 C16 H16 120.4 . . ?
C28 C29 H29 120.3 . . ?
C28 C29 C30 119.4(8) . . ?
C30 C29 H29 120.3 . . ?
H23A C23 H23B 109.5 . . ?
H23A C23 H23C 109.5 . . ?
H23B C23 H23C 109.5 . . ?
C22 C23 H23A 109.5 . . ?
C22 C23 H23B 109.5 . . ?
C22 C23 H23C 109.5 . . ?
N3 C22 C23 108.5(7) . . ?
N3 C22 H22 110.0 . . ?
N3 C22 C25 107.8(7) . . ?
C23 C22 H22 110.0 . . ?
C25 C22 C23 110.4(7) . . ?
C25 C22 H22 110.0 . . ?
O5 C25 O6 123.8(8) . . ?
O5 C25 C22 120.1(8) . . ?
O6 C25 C22 116.0(8) . . ?
C17 C18 H18 121.2 . . ?
C17 C18 C19 117.5(9) . . ?
C19 C18 H18 121.2 . . ?
C16 C17 Cl2 117.4(9) . . ?
C18 C17 Cl2 119.4(8) . . ?
C18 C17 C16 123.2(9) . . ?
C18 C19 H19 118.5 . . ?
C18 C19 C20 122.9(10) . . ?
C20 C19 H19 118.5 . . ?
C24 C20 C21 124.3(8) . . ?
C19 C20 C24 118.9(8) . . ?
C19 C20 C21 116.7(9) . . ?
N2 C11 C12 121.7(8) . . ?
N2 C11 H11 119.1 . . ?
C12 C11 H11 119.1 . . ?
N4 C30 C29 123.8(8) . . ?
N4 C30 H30 118.1 . . ?
C29 C30 H30 118.1 . . ?
N1 C8 C9 109.5(7) . . ?
N1 C8 H8 103.9 . . ?
N1 C8 C10 120.0(10) . . ?
C9 C8 H8 103.9 . . ?
C10 C8 C9 113.5(10) . . ?
C10 C8 H8 103.9 . . ?
C8 C10 H10A 109.5 . . ?
C8 C10 H10B 109.5 . . ?
C8 C10 H10C 109.5 . . ?
H10A C10 H10B 109.5 . . ?
H10A C10 H10C 109.5 . . ?
H10B C10 H10C 109.5 . . ?

loop_
_geom_bond_atom_site_label_1
_geom_bond_atom_site_label_2
_geom_bond_distance
_geom_bond_site_symmetry_2
_geom_bond_publ_flag
Zn1 O2 2.132(5) . ?
Zn1 O1 2.010(5) . ?
Zn1 O6 2.019(6) . ?
Zn1 N2 2.134(7) . ?
Zn1 N1 2.066(7) . ?
Zn2 O5 2.117(5) 2_656 ?
Zn2 O4 1.990(5) 2_656 ?
Zn2 O3 2.006(6) . ?
Zn2 N4 2.106(6) . ?
Zn2 N3 2.047(8) 2_656 ?
Cl1 C2 1.772(9) . ?
Cl2 C17 1.735(9) . ?
O2 C9 1.229(10) . ?
O5 C25 1.240(11) . ?
O1 C6 1.292(9) . ?
O4 C24 1.308(10) . ?
O3 C9 1.217(10) . ?
O6 C25 1.272(10) . ?
N2 C15 1.308(11) . ?
N2 C11 1.358(11) . ?
N4 C26 1.369(10) . ?
N4 C30 1.300(10) . ?
N1 C7 1.272(11) . ?
N1 C8 1.410(11) . ?
C1 H1 0.9300 . ?
C1 C6 1.425(10) . ?
C1 C2 1.346(11) . ?
N3 C21 1.289(11) . ?
N3 C22 1.475(11) . ?
C24 C16 1.428(11) . ?
C24 C20 1.413(14) . ?
C6 C5 1.434(13) . ?
C28 C28 1.547(16) 2_556 ?
C28 C27 1.356(11) . ?
C28 C29 1.339(11) . ?
C13 C13 1.496(16) 2_655 ?
C13 C14 1.359(11) . ?
C13 C12 1.402(11) . ?
C14 H14 0.9300 . ?
C14 C15 1.359(12) . ?
C9 C8 1.586(12) . ?
C7 H7 0.9300 . ?
C7 C5 1.458(12) . ?
C15 H15 0.9300 . ?
C3 H3 0.9300 . ?
C3 C2 1.358(13) . ?
C3 C4 1.367(12) . ?
C21 H21 0.9300 . ?
C21 C20 1.429(12) . ?
C12 H12 0.9300 . ?
C12 C11 1.414(12) . ?
C5 C4 1.397(12) . ?
C27 H27 0.9300 . ?
C27 C26 1.315(13) . ?
C4 H4 0.9300 . ?
C26 H26 0.9300 . ?
C16 H16 0.9300 . ?
C16 C17 1.404(14) . ?
C29 H29 0.9300 . ?
C29 C30 1.402(13) . ?
C23 H23A 0.9600 . ?
C23 H23B 0.9600 . ?
C23 H23C 0.9600 . ?
C23 C22 1.563(12) . ?
C22 H22 0.9800 . ?
C22 C25 1.533(12) . ?
C18 H18 0.9300 . ?
C18 C17 1.365(16) . ?
C18 C19 1.381(13) . ?
C19 H19 0.9300 . ?
C19 C20 1.413(13) . ?
C11 H11 0.9300 . ?
C30 H30 0.9300 . ?
C8 H8 0.9800 . ?
C8 C10 1.452(16) . ?
C10 H10A 0.9600 . ?
C10 H10B 0.9600 . ?
C10 H10C 0.9600 . ?

loop_
_geom_hbond_atom_site_label_D
_geom_hbond_atom_site_label_H
_geom_hbond_atom_site_label_A
_geom_hbond_distance_DH
_geom_hbond_distance_HA
_geom_hbond_distance_DA
_geom_hbond_angle_DHA
_geom_hbond_site_symmetry_A
_geom_hbond_publ_flag
C15 H15 O2 0.93 2.56 3.052(11) 113.5 . yes
C3 H3 O6 0.93 2.65 3.238(11) 122.0 4_655 yes
C26 H26 O5 0.93 2.52 3.026(11) 114.7 2_656 yes
C11 H11 O1 0.93 2.46 3.065(11) 123.1 . yes
C30 H30 O4 0.93 2.56 3.138(12) 121.0 2_656 yes

loop_
_geom_torsion_atom_site_label_1
_geom_torsion_atom_site_label_2
_geom_torsion_atom_site_label_3
_geom_torsion_atom_site_label_4
_geom_torsion
_geom_torsion_site_symmetry_1
_geom_torsion_site_symmetry_2
_geom_torsion_site_symmetry_3
_geom_torsion_site_symmetry_4
_geom_torsion_publ_flag
Zn1 O2 C9 O3 180.0(6) . . . . ?
Zn1 O2 C9 C8 -4.7(10) . . . . ?
Zn1 O1 C6 C1 -171.4(5) . . . . ?
Zn1 O1 C6 C5 9.2(10) . . . . ?
Zn1 O6 C25 O5 6.0(10) . . . . ?
Zn1 O6 C25 C22 -170.4(6) . . . . ?
Zn1 N2 C15 C14 165.8(8) . . . . ?
Zn1 N2 C11 C12 -167.9(8) . . . . ?
Zn1 N1 C7 C5 -10.8(13) . . . . ?
Zn1 N1 C8 C9 -24.4(10) . . . . ?
Zn1 N1 C8 C10 -158.4(10) . . . . ?
Zn2 O5 C25 O6 175.3(6) 2_656 . . . ?
Zn2 O5 C25 C22 -8.4(10) 2_656 . . . ?
Zn2 O4 C24 C16 171.8(6) 2_656 . . . ?
Zn2 O4 C24 C20 -10.1(12) 2_656 . . . ?
Zn2 O3 C9 O2 -4.1(11) . . . . ?
Zn2 O3 C9 C8 -179.4(6) . . . . ?
Zn2 N4 C26 C27 -165.4(9) . . . . ?
Zn2 N4 C30 C29 164.5(10) . . . . ?
Zn2 N3 C21 C20 12.7(13) 2_656 . . . ?
Zn2 N3 C22 C23 -116.6(7) 2_656 . . . ?
Zn2 N3 C22 C25 3.0(8) 2_656 . . . ?
O2 C9 C8 N1 19.2(12) . . . . ?
O2 C9 C8 C10 156.4(11) . . . . ?
O1 C6 C5 C7 7.0(12) . . . . ?
O1 C6 C5 C4 -176.2(8) . . . . ?
O4 C24 C16 C17 -178.4(8) . . . . ?
O4 C24 C20 C21 -0.2(14) . . . . ?
O4 C24 C20 C19 178.1(9) . . . . ?
O3 C9 C8 N1 -165.0(8) . . . . ?
O3 C9 C8 C10 -27.8(14) . . . . ?
N1 C7 C5 C6 -5.8(14) . . . . ?
N1 C7 C5 C4 177.4(9) . . . . ?
C1 C6 C5 C7 -172.3(7) . . . . ?
C1 C6 C5 C4 4.4(11) . . . . ?
N3 C21 C20 C24 -1.6(15) . . . . ?
N3 C21 C20 C19 -180.0(8) . . . . ?
N3 C22 C25 O5 3.7(11) . . . . ?
N3 C22 C25 O6 -179.8(7) . . . . ?
C24 C16 C17 Cl2 177.8(6) . . . . ?
C24 C16 C17 C18 -3.1(15) . . . . ?
C6 C1 C2 Cl1 -179.0(6) . . . . ?
C6 C1 C2 C3 0.2(14) . . . . ?
C6 C5 C4 C3 -1.9(14) . . . . ?
C28 C28 C27 C26 167.9(8) 2_556 . . . ?
C28 C28 C29 C30 -169.5(9) 2_556 . . . ?
C28 C27 C26 N4 6.9(18) . . . . ?
C28 C29 C30 N4 -4(2) . . . . ?
C13 C13 C14 C15 -172.2(7) 2_655 . . . ?
C13 C13 C12 C11 171.4(7) 2_655 . . . ?
C13 C14 C15 N2 -0.7(17) . . . . ?
C13 C12 C11 N2 3.0(16) . . . . ?
C14 C13 C12 C11 -6.4(15) . . . . ?
C7 N1 C8 C9 154.3(8) . . . . ?
C7 N1 C8 C10 20.3(17) . . . . ?
C7 C5 C4 C3 175.0(9) . . . . ?
C15 N2 C11 C12 1.8(15) . . . . ?
C21 N3 C22 C23 71.5(10) . . . . ?
C21 N3 C22 C25 -168.9(7) . . . . ?
C2 C1 C6 O1 176.9(7) . . . . ?
C2 C1 C6 C5 -3.7(11) . . . . ?
C2 C3 C4 C5 -1.6(16) . . . . ?
C12 C13 C14 C15 5.5(16) . . . . ?
C27 C28 C29 C30 7.6(18) . . . . ?
C4 C3 C2 Cl1 -178.3(7) . . . . ?
C4 C3 C2 C1 2.5(15) . . . . ?
C26 N4 C30 C29 1.3(18) . . . . ?
C16 C24 C20 C21 177.8(8) . . . . ?
C16 C24 C20 C19 -3.8(13) . . . . ?
C29 C28 C27 C26 -9.1(17) . . . . ?
C23 C22 C25 O5 122.1(9) . . . . ?
C23 C22 C25 O6 -61.4(10) . . . . ?
C22 N3 C21 C20 -176.1(8) . . . . ?
C18 C19 C20 C24 4.0(15) . . . . ?
C18 C19 C20 C21 -177.6(9) . . . . ?
C17 C18 C19 C20 -3.4(16) . . . . ?
C19 C18 C17 Cl2 -177.9(7) . . . . ?
C19 C18 C17 C16 3.0(16) . . . . ?
C20 C24 C16 C17 3.4(12) . . . . ?
C11 N2 C15 C14 -3.1(16) . . . . ?
C30 N4 C26 C27 -2.7(16) . . . . ?
C8 N1 C7 C5 170.6(9) . . . . ?

loop_
_twin_individual_id
_twin_individual_mass_fraction_refined
1 0.99(2)
2 0.01(2)

loop_
_smtbx_masks_void_nr
_smtbx_masks_void_average_x
_smtbx_masks_void_average_y
_smtbx_masks_void_average_z
_smtbx_masks_void_volume
_smtbx_masks_void_count_electrons
_smtbx_masks_void_content
1 0.000 -0.094 0.000 10.1 0.0 ?
2 0.000 0.738 0.500 325.0 24.9 ?
3 0.500 0.238 0.000 325.0 24.9 ?
4 0.500 0.406 0.500 10.1 0.0 ?
